data_7153518
loop_
_publ_author_name
'Davies, Stephen G.'
'Haggitt, Jane R.'
'Ichihara, Osamu'
'Kelly, Richard J.'
'Leech, Michael A.'
'Price Mortimer, Anne J.'
'Roberts, Paul M.'
'Smith, Andrew D.'

_publ_section_title
;
 Asymmetric total synthesis of sperabillins B and D via lithium amide
 conjugate addition
;
_journal_issue 18
_journal_name_full 'Organic &amp;  Biomolecular Chemistry'
_journal_page_first 2630
_journal_page_last 2649
_journal_paper_doi 10.1039/b404962d
_journal_volume 2
_journal_year 2004
_chemical_compound_source
;
?
;
_chemical_formula_moiety ' C19 H26 I1 N1 O4 '
_chemical_formula_sum 'C19 H26 I N O4'
_chemical_formula_weight 459.3
_space_group_IT_number 19
_symmetry_cell_setting orthorhombic
_symmetry_space_group_name_Hall 'P 2ac 2ab'
_symmetry_space_group_name_H-M 'P 21 21 21'
_audit_creation_date 04-03-24
_audit_creation_method BY-HAND_ver_12.19
_cell_angle_alpha 90
_cell_angle_beta 90
_cell_angle_gamma 90
_cell_formula_units_Z 4
_cell_length_a 8.2499(9)
_cell_length_b 13.392(3)
_cell_length_c 18.480(2)
_cell_measurement_temperature 298
_cell_measurement_theta_max 72
_cell_measurement_theta_min 0
_cell_volume 2041.7(6)
_diffrn_measurement_device_type
;
Enraf Nonius CAD4
;
_diffrn_radiation_monochromator graphite
_diffrn_radiation_type 'Cu K\a'
_diffrn_radiation_wavelength 1.54175
_exptl_absorpt_coefficient_mu 126.5
_exptl_crystal_colour ' colourless '
_exptl_crystal_description ' plate '
_exptl_crystal_size_max 0.50
_exptl_crystal_size_mid 0.25
_exptl_crystal_size_min 0.20
_refine_ls_abs_structure_Flack -0.011(12)
_refine_ls_number_reflns 1639
_refine_ls_R_factor_gt 0.036
_refine_ls_wR_factor_gt 0.040
_reflns_number_gt 1639
_reflns_number_total 2441
_reflns_threshold_expression I>3.00u(I)
_cod_data_source_file b404962dsup1.cif
_cod_data_source_block RESCUE_cif
_cod_depositor_comments
;
The following automatic conversions were performed:

'_symmetry_cell_setting' value 'Orthorhombic' changed to
'orthorhombic' according to
/home/saulius/struct/CIF-dictionaries/cif_core.dic dictionary named
'cif_core.dic' version 2.4.2 from 2011-04-26.

Automatic conversion script
Id: cif_fix_values 1891 2012-01-12 08:04:46Z andrius 
;
_cod_original_cell_volume 2041.8(11)
_cod_original_sg_symbol_H-M 'P 21 21 21 '
_cod_original_formula_sum ' C19 H26 I1 N1 O4 '
_cod_database_code 7153518

loop_
_symmetry_equiv_pos_as_xyz
x,y,z
1/2+x,1/2-y,-z
-x,1/2+y,1/2-z
1/2-x,-y,1/2+z

loop_
_atom_site_aniso_label
_atom_site_aniso_U_11
_atom_site_aniso_U_22
_atom_site_aniso_U_33
_atom_site_aniso_U_23
_atom_site_aniso_U_13
_atom_site_aniso_U_12
I1 0.0995(5) 0.0899(3) 0.0933(4) -0.0199(3) 0.0171(4) -0.0064(4)
C1 0.030(4) 0.073(5) 0.080(5) 0.004(4) -0.006(4) 0.000(4)
C2 0.055(5) 0.101(6) 0.068(5) -0.005(5) -0.003(4) 0.007(6)
C3 0.055(6) 0.108(7) 0.077(7) -0.009(6) -0.002(5) 0.011(6)
C4 0.071(7) 0.079(6) 0.104(8) -0.017(6) -0.045(6) 0.009(6)
C5 0.046(5) 0.082(6) 0.085(6) 0.004(5) -0.013(5) -0.013(5)
C6 0.032(4) 0.063(4) 0.074(5) 0.006(4) -0.008(4) 0.008(4)
C7 0.037(4) 0.070(5) 0.078(5) 0.008(5) 0.009(4) 0.016(5)
C9 0.035(4) 0.059(4) 0.062(4) 0.003(3) 0.008(4) 0.006(5)
C10 0.039(5) 0.078(5) 0.053(5) 0.006(4) 0.007(4) -0.005(4)
C11 0.027(5) 0.068(5) 0.063(5) 0.006(4) 0.003(4) 0.002(4)
C13 0.052(7) 0.072(5) 0.070(6) 0.004(5) 0.009(5) -0.012(5)
C71 0.098(8) 0.078(6) 0.066(5) 0.005(4) 0.002(6) 0.019(6)
C91 0.045(5) 0.073(4) 0.070(5) -0.003(4) -0.003(4) 0.018(5)
C92 0.048(5) 0.061(5) 0.070(5) 0.001(4) 0.001(5) 0.004(4)
C94 0.044(7) 0.090(6) 0.16(1) 0.041(7) 0.012(6) 0.023(5)
C111 0.082(7) 0.069(5) 0.067(5) 0.011(4) 0.006(5) 0.001(5)
C112 0.047(5) 0.090(6) 0.056(5) 0.000(4) 0.001(4) 0.011(5)
C941 0.11(1) 0.24(2) 0.30(2) -0.17(2) -0.11(1) 0.09(1)
C942 0.13(1) 0.108(7) 0.118(8) -0.007(6) 0.013(8) 0.041(8)
O12 0.052(4) 0.097(4) 0.066(3) 0.022(3) -0.002(3) -0.019(3)
O13 0.045(4) 0.123(5) 0.082(4) 0.011(4) 0.017(3) -0.011(4)
O92 0.082(5) 0.109(5) 0.131(6) 0.043(5) 0.045(5) 0.031(5)
O93 0.045(4) 0.076(4) 0.127(6) 0.019(4) 0.014(4) 0.013(3)
N8 0.042(4) 0.059(4) 0.061(4) 0.002(3) 0.010(3) 0.000(3)

loop_
_atom_site_type_symbol
_atom_site_label
_atom_site_fract_x
_atom_site_fract_y
_atom_site_fract_z
_atom_site_U_iso_or_equiv
I I1 -0.03772(9) -0.19295(5) 0.65822(4) 0.0916
C C1 0.1229(9) -0.2244(6) 1.0489(4) 0.0557
C C2 0.115(1) -0.1988(8) 1.1224(4) 0.0718
C C3 0.176(1) -0.1118(8) 1.1457(5) 0.0763
C C4 0.252(1) -0.0489(7) 1.0999(6) 0.0743
C C5 0.264(1) -0.0721(7) 1.0248(5) 0.0662
C C6 0.1981(9) -0.1610(6) 1.0002(4) 0.0518
C C7 0.2108(9) -0.1854(6) 0.9189(4) 0.0559
C C9 -0.047(1) -0.0849(5) 0.8949(4) 0.0494
C C10 -0.1452(9) -0.0939(6) 0.8264(4) 0.0535
C C11 -0.0781(8) -0.0258(6) 0.7686(4) 0.0483
C C13 0.191(1) -0.0774(7) 0.8135(5) 0.0627
C C71 0.153(1) -0.2891(7) 0.8983(5) 0.0782
C C91 -0.058(1) 0.0186(6) 0.9307(4) 0.0591
C C92 -0.231(1) 0.0459(6) 0.9457(5) 0.0588
C C94 -0.436(1) 0.1659(7) 0.9197(7) 0.0783
C C111 -0.128(1) -0.0492(6) 0.6907(4) 0.0715
C C112 -0.320(1) -0.0409(7) 0.6791(4) 0.0612
C C941 -0.517(2) 0.145(1) 0.850(1) 0.1356
C C942 -0.434(2) 0.2726(8) 0.9396(6) 0.1111
O O12 0.0949(7) -0.0195(5) 0.7697(3) 0.0654
O O13 0.3293(8) -0.0940(5) 0.7961(3) 0.0738
O O92 -0.3227(9) -0.0019(6) 0.9809(4) 0.0923
O O93 -0.2706(7) 0.1305(4) 0.9137(4) 0.0728
N N8 0.1216(9) -0.1088(5) 0.8768(4) 0.0528
H H1 0.0739 -0.2884 1.0316 0.0701
H H2 0.0646 -0.2459 1.1578 0.0902
H H3 0.1643 -0.0931 1.1979 0.0964
H H4 0.3007 0.0143 1.1189 0.1046
H H5 0.3188 -0.0251 0.9905 0.0853
H H7 0.3282 -0.1835 0.9053 0.0732
H H71 0.2143 -0.3400 0.9271 0.0996
H H72 0.0347 -0.2953 0.9088 0.0996
H H73 0.1728 -0.3004 0.8454 0.0996
H H11 -0.1216 0.0408 0.7836 0.0607
H H111 -0.0986 0.0177 0.6705 0.0904
H H1121 -0.3577 0.0267 0.6947 0.0773
H H1122 -0.3756 -0.0933 0.7087 0.0773
H H1123 -0.3459 -0.0510 0.6267 0.0773
H H101 -0.2601 -0.0750 0.8368 0.0679
H H102 -0.1412 -0.1646 0.8088 0.0679
H H9 -0.0875 -0.1348 0.9308 0.0628
H H911 0.0032 0.0176 0.9774 0.0766
H H912 -0.0099 0.0695 0.8975 0.0766
H H94 -0.4973 0.1307 0.9589 0.1070
H H9411 -0.5136 0.0712 0.8404 0.2453
H H9412 -0.6321 0.1676 0.8524 0.2453
H H9413 -0.4593 0.1809 0.8103 0.2453
H H9421 -0.3772 0.2810 0.9872 0.1463
H H9422 -0.5473 0.2979 0.9436 0.1463
H H9423 -0.3745 0.3113 0.9014 0.1463

loop_
_geom_angle_atom_site_label_1
_geom_angle_atom_site_label_2
_geom_angle_atom_site_label_3
_geom_angle
C2 C1 C6 119.9(8)
O12 C13 O13 119.5(8)
C1 C2 C3 120.6(9)
O12 C13 N8 116.1(8)
C2 C3 C4 121.0(9)
O13 C13 N8 124.4(9)
C3 C4 C5 120.4(9)
C9 C91 C92 111.1(7)
C4 C5 C6 118.6(9)
C91 C92 O92 125.2(8)
C1 C6 C5 119.4(8)
C91 C92 O93 111.3(8)
C1 C6 C7 122.2(7)
O92 C92 O93 123.5(8)
C5 C6 C7 118.3(8)
C941 C94 C942 114.1(10)
C6 C7 C71 114.7(7)
C941 C94 O93 107.2(10)
C6 C7 N8 109.3(6)
C942 C94 O93 108.8(10)
C71 C7 N8 110.3(7)
I1 C111 C11 110.5(6)
C10 C9 C91 113.5(6)
I1 C111 C112 111.6(6)
C10 C9 N8 107.6(6)
C11 C111 C112 112.4(7)
C91 C9 N8 110.8(7)
C11 O12) C13 123.3(7)
C9 C10 C11 110.2(6)
C92 O93 C94 118.7(7)
C10 C11 C111 116.2(7)
C7 N8 C9 120.1(7)
C10 C11 O12 113.1(7)
C7 N8 C13 117.1(7)
C111 C11 O12 107.2(7)
C9 N8 C13 121.6(8)

loop_
_geom_bond_atom_site_label_1
_geom_bond_atom_site_label_2
_geom_bond_distance
I1 C111 2.150(9)
C10 C11 1.51(1)
C1 C2 1.40(1)
C11 C111 1.53(1)
C1 C6 1.38(1)
C11 012 1.429(9)
C2 C3 1.34(1)
C13 O12 1.37(1)
C3 C4 1.35(1)
C13 O13 1.21(1)
C4 C5 1.42(1)
C13 N8 1.36(1)
C5 C6 1.39(1)
C91 C92 1.50(1)
C6 C7 1.54(1)
C92 O92 1.184(9)
C7 C71 1.52(1)
C92 O93 1.318(9)
C7 N8 1.48(1)
C94 C941 1.47(2)
C9 C10 1.51(1)
C94 C942 1.47(1)
C9 C91 1.54(1)
C94 O93 1.45(1)
C9 N8 1.46(1)
C111 C112 1.60(1)
